data_4038134
loop_
_publ_author_name
'G\'orski, Krzysztof'
'Mech-Piskorz, Justyna'
'Le\'sniewska, Barbara'
'Pietraszkiewicz, Oksana'
'Pietraszkiewicz, Marek'

_publ_section_title
;
 Toward Soluble 5,10-Diheterotruxenes: Synthesis and Reactivity of
 5,10-Dioxatruxenes, 5,10-Dithiatruxenes, and 5,10-Diazatruxenes.
;
_journal_issue 7
_journal_name_full 'The Journal of organic chemistry'
_journal_page_first 4672
_journal_page_last 4681
_journal_paper_doi 10.1021/acs.joc.9b03387
_journal_volume 85
_journal_year 2020
_chemical_formula_moiety '4(C29 H24 N2), C2 H3 N'
_chemical_formula_sum 'C118 H99 N9'
_chemical_formula_weight 1643.06
_space_group_crystal_system tetragonal
_space_group_IT_number 82
_space_group_name_Hall 'I -4'
_space_group_name_H-M_alt 'I -4'
_atom_sites_solution_hydrogens mixed
_atom_sites_solution_primary direct
_audit_creation_method SHELXL-2018/3
_cell_angle_alpha 90
_cell_angle_beta 90
_cell_angle_gamma 90
_cell_formula_units_Z 2
_cell_length_a 28.0560(4)
_cell_length_b 28.0560(4)
_cell_length_c 5.2757(2)
_cell_measurement_reflns_used 6512
_cell_measurement_temperature 100.0(1)
_cell_measurement_theta_max 70.5300
_cell_measurement_theta_min 4.4360
_cell_volume 4152.71(18)
_computing_structure_refinement 'SHELXL-2018/3 (Sheldrick, 2018)'
_diffrn_ambient_temperature 100.0(1)
_diffrn_detector_area_resol_mean 16.2974
_diffrn_measured_fraction_theta_full 0.990
_diffrn_measured_fraction_theta_max 0.986
_diffrn_measurement_device_type 'SuperNova, Dual, Cu at home/near, Eos'
_diffrn_radiation_type CuK\a
_diffrn_radiation_wavelength 1.54184
_diffrn_reflns_av_R_equivalents 0.0238
_diffrn_reflns_av_unetI/netI 0.0272
_diffrn_reflns_Laue_measured_fraction_full 0.990
_diffrn_reflns_Laue_measured_fraction_max 0.986
_diffrn_reflns_limit_h_max 32
_diffrn_reflns_limit_h_min -34
_diffrn_reflns_limit_k_max 18
_diffrn_reflns_limit_k_min -34
_diffrn_reflns_limit_l_max 6
_diffrn_reflns_limit_l_min -5
_diffrn_reflns_number 11189
_diffrn_reflns_point_group_measured_fraction_full 0.938
_diffrn_reflns_point_group_measured_fraction_max 0.926
_diffrn_reflns_theta_full 67.684
_diffrn_reflns_theta_max 70.255
_diffrn_reflns_theta_min 4.985
_exptl_absorpt_coefficient_mu 0.589
_exptl_absorpt_correction_T_max 1.00000
_exptl_absorpt_correction_T_min 0.40459
_exptl_absorpt_correction_type multi-scan
_exptl_absorpt_process_details
;
CrysAlisPro 1.171.40.45a (Rigaku Oxford Diffraction, 2019)
Empirical absorption correction using spherical harmonics,
 implemented in SCALE3 ABSPACK scaling algorithm.
;
_exptl_crystal_colour colourless
_exptl_crystal_density_diffrn 1.314
_exptl_crystal_description needle
_exptl_crystal_F_000 1740
_exptl_crystal_size_max 0.500
_exptl_crystal_size_mid 0.030
_exptl_crystal_size_min 0.020
_refine_diff_density_max 0.444
_refine_diff_density_min -0.484
_refine_diff_density_rms 0.040
_refine_ls_abs_structure_details
;
 Flack x determined using 1303 quotients [(I+)-(I-)]/[(I+)+(I-)]
 (Parsons, Flack and Wagner, Acta Cryst. B69 (2013) 249-259).
;
_refine_ls_abs_structure_Flack 0.3(3)
_refine_ls_extinction_method none
_refine_ls_goodness_of_fit_ref 1.072
_refine_ls_hydrogen_treatment mixed
_refine_ls_matrix_type full
_refine_ls_number_parameters 291
_refine_ls_number_reflns 3676
_refine_ls_number_restraints 3
_refine_ls_restrained_S_all 1.088
_refine_ls_R_factor_all 0.0437
_refine_ls_R_factor_gt 0.0398
_refine_ls_shift/su_max 0.000
_refine_ls_shift/su_mean 0.000
_refine_ls_structure_factor_coef Fsqd
_refine_ls_weighting_details 'w=1/[\s^2^(Fo^2^)+(0.0435P)^2^+3.3475P] where P=(Fo^2^+2Fc^2^)/3'
_refine_ls_weighting_scheme calc
_refine_ls_wR_factor_gt 0.0974
_refine_ls_wR_factor_ref 0.0992
_reflns_Friedel_coverage 0.679
_reflns_Friedel_fraction_full 0.872
_reflns_Friedel_fraction_max 0.849
_reflns_number_gt 3428
_reflns_number_total 3962
_reflns_threshold_expression 'I > 2\s(I)'
_cod_data_source_file jo9b03387_si_001.cif
_cod_data_source_block kg_net_net_c_mecn_nietrwaly
_cod_depositor_comments 'Adding full bibliography for 4038128--4038135.cif.'
_cod_original_cell_volume 4152.7(2)
_cod_database_code 4038134
_shelx_shelxl_version_number 2018/3
_shelx_space_group_comment
;
The symmetry employed for this shelxl refinement is uniquely defined
by the following loop, which should always be used as a source of
symmetry information in preference to the above space-group names.
They are only intended as comments.
;
_shelx_estimated_absorpt_t_min 0.757
_shelx_estimated_absorpt_t_max 0.988

loop_
_space_group_symop_operation_xyz
'x, y, z'
'-x, -y, z'
'y, -x, -z'
'-y, x, -z'
'x+1/2, y+1/2, z+1/2'
'-x+1/2, -y+1/2, z+1/2'
'y+1/2, -x+1/2, -z+1/2'
'-y+1/2, x+1/2, -z+1/2'

loop_
_atom_site_label
_atom_site_type_symbol
_atom_site_fract_x
_atom_site_fract_y
_atom_site_fract_z
_atom_site_U_iso_or_equiv
_atom_site_adp_type
_atom_site_occupancy
_atom_site_site_symmetry_order
_atom_site_calc_flag
_atom_site_refinement_flags_posn
_atom_site_refinement_flags_adp
_atom_site_refinement_flags_occupancy
_atom_site_disorder_assembly
_atom_site_disorder_group
C1S C 0.500000 1.000000 0.501(4) 0.160(4) Uiso 0.5 2 d DS . P . .
N1S N 0.500000 1.000000 0.250000 0.160(4) Uiso 1 4 d DS . P . .
C2S C 0.500000 1.000000 0.817(4) 0.160(4) Uiso 0.5 2 d DS . P . .
N1 N 0.53984(8) 0.67657(8) 0.0542(5) 0.0256(5) Uani 1 1 d . . . . .
N2 N 0.59386(8) 0.83928(8) 0.1904(5) 0.0260(5) Uani 1 1 d . . . . .
C23 C 0.53972(10) 0.78577(10) 0.3460(5) 0.0244(6) Uani 1 1 d . . . . .
C6 C 0.58873(10) 0.66189(10) -0.2813(6) 0.0248(6) Uani 1 1 d . . . . .
C22 C 0.50319(10) 0.77320(11) 0.5162(6) 0.0289(6) Uani 1 1 d . . . . .
H22 H 0.490443 0.741838 0.513010 0.035 Uiso 1 1 calc R U . . .
C4 C 0.58986(11) 0.58866(11) -0.5176(6) 0.0323(7) Uani 1 1 d . . . . .
H4 H 0.602069 0.569603 -0.651591 0.039 Uiso 1 1 calc R U . . .
C15 C 0.67962(10) 0.81057(10) -0.2274(5) 0.0240(6) Uani 1 1 d . . . . .
C18 C 0.55709(10) 0.83291(10) 0.3613(6) 0.0271(6) Uani 1 1 d . . . . .
C8 C 0.63134(9) 0.74360(10) -0.2593(5) 0.0234(6) Uani 1 1 d . . . . .
C24 C 0.56696(10) 0.76274(10) 0.1442(5) 0.0238(6) Uani 1 1 d . . . . .
C17 C 0.60112(10) 0.79710(10) 0.0579(5) 0.0237(6) Uani 1 1 d . . . . .
C7 C 0.59770(9) 0.70930(10) -0.1879(5) 0.0237(6) Uani 1 1 d . . . . .
C25 C 0.56670(9) 0.71790(10) 0.0194(6) 0.0244(6) Uani 1 1 d . . . . .
C19 C 0.53882(11) 0.86657(11) 0.5294(6) 0.0328(7) Uani 1 1 d . . . . .
H19 H 0.550577 0.898320 0.530874 0.039 Uiso 1 1 calc R U . . .
C2 C 0.53532(11) 0.59671(10) -0.1615(7) 0.0315(7) Uani 1 1 d . . . . .
H2 H 0.511108 0.583941 -0.055552 0.038 Uiso 1 1 calc R U . . .
C1 C 0.55288(10) 0.64293(10) -0.1254(6) 0.0269(6) Uani 1 1 d . . . . .
C11 C 0.73793(11) 0.79660(11) -0.5603(6) 0.0315(7) Uani 1 1 d . . . . .
H11 H 0.748179 0.778856 -0.703703 0.038 Uiso 1 1 calc R U . . .
C21 C 0.48564(11) 0.80609(11) 0.6883(6) 0.0316(7) Uani 1 1 d . . . . .
H21 H 0.461377 0.796913 0.804001 0.038 Uiso 1 1 calc R U . . .
C5 C 0.60716(10) 0.63471(10) -0.4816(6) 0.0290(6) Uani 1 1 d . . . . .
H5 H 0.630941 0.647428 -0.590418 0.035 Uiso 1 1 calc R U . . .
C13 C 0.74933(10) 0.86094(11) -0.2663(6) 0.0295(6) Uani 1 1 d . . . . .
H13 H 0.768049 0.886861 -0.207049 0.035 Uiso 1 1 calc R U . . .
C20 C 0.50327(11) 0.85258(12) 0.6932(6) 0.0327(7) Uani 1 1 d . . . . .
H20 H 0.490603 0.874847 0.810948 0.039 Uiso 1 1 calc R U . . .
C28 C 0.61085(11) 0.88686(10) 0.1236(6) 0.0284(6) Uani 1 1 d . . . . .
H28A H 0.583065 0.908208 0.101138 0.034 Uiso 1 1 calc R U . . .
H28B H 0.627900 0.885169 -0.040453 0.034 Uiso 1 1 calc R U . . .
C10 C 0.69681(10) 0.78384(10) -0.4334(6) 0.0250(6) Uani 1 1 d . . . . .
C16 C 0.63577(10) 0.78680(10) -0.1313(5) 0.0236(6) Uani 1 1 d . . . . .
C3 C 0.55469(11) 0.57042(10) -0.3578(7) 0.0326(7) Uani 1 1 d . . . . .
H3 H 0.543649 0.538814 -0.384866 0.039 Uiso 1 1 calc R U . . .
C9 C 0.66718(10) 0.73987(10) -0.4696(6) 0.0247(6) Uani 1 1 d . . . . .
H9A H 0.686736 0.710673 -0.452596 0.030 Uiso 1 1 calc R U . . .
H9B H 0.651421 0.739848 -0.637475 0.030 Uiso 1 1 calc R U . . .
C26 C 0.50110(10) 0.66847(11) 0.2332(6) 0.0287(6) Uani 1 1 d D . . . .
H26A H 0.5097(12) 0.6807(12) 0.394(5) 0.034 Uiso 1 1 d D U . . .
H26B H 0.4987(12) 0.6322(13) 0.278(7) 0.034 Uiso 1 1 d . U . . .
C14 C 0.70711(10) 0.84895(10) -0.1398(6) 0.0280(6) Uani 1 1 d . . . . .
H14 H 0.697179 0.866657 0.004336 0.034 Uiso 1 1 calc R U . . .
C27 C 0.45407(10) 0.68884(12) 0.1391(7) 0.0349(7) Uani 1 1 d . . . . .
H27A H 0.457440 0.723239 0.112318 0.052 Uiso 1 1 calc R U . . .
H27B H 0.429148 0.682933 0.265397 0.052 Uiso 1 1 calc R U . . .
H27C H 0.445325 0.673465 -0.021097 0.052 Uiso 1 1 calc R U . . .
C12 C 0.76410(11) 0.83536(11) -0.4774(6) 0.0312(7) Uani 1 1 d . . . . .
H12 H 0.792227 0.844499 -0.565111 0.037 Uiso 1 1 calc R U . . .
C29 C 0.64403(11) 0.90825(11) 0.3223(6) 0.0316(7) Uani 1 1 d . . . . .
H29A H 0.626386 0.913280 0.480402 0.047 Uiso 1 1 calc R U . . .
H29B H 0.656379 0.938826 0.261038 0.047 Uiso 1 1 calc R U . . .
H29C H 0.670646 0.886391 0.353250 0.047 Uiso 1 1 calc R U . . .

loop_
_atom_site_aniso_label
_atom_site_aniso_U_11
_atom_site_aniso_U_22
_atom_site_aniso_U_33
_atom_site_aniso_U_23
_atom_site_aniso_U_13
_atom_site_aniso_U_12
N1 0.0250(12) 0.0270(12) 0.0248(13) 0.0039(10) -0.0021(10) -0.0033(9)
N2 0.0288(12) 0.0290(12) 0.0204(13) 0.0005(10) 0.0040(10) -0.0024(9)
C23 0.0245(13) 0.0311(14) 0.0175(13) 0.0016(12) -0.0030(11) 0.0016(11)
C6 0.0253(13) 0.0253(13) 0.0238(15) 0.0027(11) -0.0093(11) 0.0025(10)
C22 0.0266(14) 0.0356(15) 0.0244(16) 0.0033(13) -0.0009(12) -0.0007(11)
C4 0.0338(15) 0.0308(15) 0.0322(18) -0.0059(14) -0.0104(14) 0.0070(12)
C15 0.0231(13) 0.0308(14) 0.0181(14) 0.0050(11) 0.0004(11) 0.0003(10)
C18 0.0269(14) 0.0336(15) 0.0208(14) -0.0003(12) 0.0007(12) -0.0005(11)
C8 0.0224(13) 0.0296(14) 0.0183(14) 0.0026(11) -0.0018(11) 0.0026(10)
C24 0.0241(13) 0.0315(14) 0.0157(13) 0.0013(11) -0.0015(11) 0.0030(10)
C17 0.0282(14) 0.0267(13) 0.0163(13) -0.0020(11) -0.0033(11) 0.0016(10)
C7 0.0237(13) 0.0272(13) 0.0201(14) 0.0010(12) -0.0052(11) 0.0025(10)
C25 0.0221(12) 0.0271(13) 0.0239(15) 0.0060(12) -0.0049(11) -0.0004(10)
C19 0.0337(15) 0.0384(16) 0.0263(16) -0.0030(14) 0.0050(13) -0.0038(12)
C2 0.0318(15) 0.0304(15) 0.0325(17) 0.0055(13) -0.0092(13) -0.0017(11)
C1 0.0266(14) 0.0283(14) 0.0258(16) 0.0042(12) -0.0097(12) 0.0021(11)
C11 0.0353(16) 0.0322(15) 0.0268(16) 0.0015(13) 0.0066(14) 0.0039(12)
C21 0.0289(15) 0.0444(17) 0.0214(16) 0.0028(13) 0.0044(12) -0.0009(12)
C5 0.0279(14) 0.0325(15) 0.0266(16) 0.0017(12) -0.0059(13) 0.0032(11)
C13 0.0295(14) 0.0281(14) 0.0311(16) 0.0040(12) 0.0007(13) -0.0033(11)
C20 0.0314(15) 0.0444(17) 0.0224(16) -0.0050(14) 0.0035(13) -0.0001(12)
C28 0.0335(15) 0.0284(14) 0.0234(15) -0.0004(12) 0.0050(12) -0.0019(11)
C10 0.0273(14) 0.0264(13) 0.0214(14) 0.0031(12) -0.0006(12) 0.0028(10)
C16 0.0239(13) 0.0278(14) 0.0189(13) 0.0042(11) 0.0001(11) -0.0007(10)
C3 0.0327(15) 0.0254(14) 0.0396(19) 0.0018(13) -0.0133(14) 0.0019(11)
C9 0.0251(13) 0.0289(14) 0.0200(14) 0.0012(12) -0.0014(12) 0.0033(10)
C26 0.0246(14) 0.0314(15) 0.0303(17) 0.0092(13) -0.0005(12) 0.0000(11)
C14 0.0308(15) 0.0305(14) 0.0226(15) 0.0008(12) -0.0006(12) 0.0008(11)
C27 0.0274(15) 0.0383(16) 0.0391(18) 0.0059(15) -0.0045(14) -0.0015(12)
C12 0.0296(14) 0.0327(15) 0.0312(17) 0.0059(13) 0.0081(13) -0.0013(11)
C29 0.0379(16) 0.0328(15) 0.0241(16) -0.0026(13) 0.0054(13) -0.0065(12)

loop_
_atom_type_symbol
_atom_type_description
_atom_type_scat_dispersion_real
_atom_type_scat_dispersion_imag
_atom_type_scat_source
C C 0.0181 0.0091 'International Tables Vol C Tables 4.2.6.8 and 6.1.1.4'
H H 0.0000 0.0000 'International Tables Vol C Tables 4.2.6.8 and 6.1.1.4'
N N 0.0311 0.0180 'International Tables Vol C Tables 4.2.6.8 and 6.1.1.4'

loop_
_geom_angle_atom_site_label_1
_geom_angle_atom_site_label_2
_geom_angle_atom_site_label_3
_geom_angle
_geom_angle_site_symmetry_1
_geom_angle_site_symmetry_3
_geom_angle_publ_flag
C2S C1S N1S 180.00(3) 7_466 . ?
C2S C1S C2S 0.000(19) 7_466 . ?
N1S C1S C2S 180.00(4) . . ?
C1S N1S C1S 180.000(17) 7_465 . ?
C2S C2S C1S 180.00(8) 7_466 7_466 ?
C2S C2S C1S 0.00(3) 7_466 . ?
C1S C2S C1S 180.000(13) 7_466 . ?
C1 N1 C25 109.5(2) . . ?
C1 N1 C26 122.2(2) . . ?
C25 N1 C26 128.1(3) . . ?
C18 N2 C17 109.1(2) . . ?
C18 N2 C28 121.3(2) . . ?
C17 N2 C28 127.5(2) . . ?
C22 C23 C18 116.7(3) . . ?
C22 C23 C24 137.3(3) . . ?
C18 C23 C24 106.0(3) . . ?
C5 C6 C1 120.0(3) . . ?
C5 C6 C7 134.1(3) . . ?
C1 C6 C7 105.9(3) . . ?
C21 C22 C23 120.7(3) . . ?
C21 C22 H22 119.7 . . ?
C23 C22 H22 119.7 . . ?
C5 C4 C3 120.3(3) . . ?
C5 C4 H4 119.9 . . ?
C3 C4 H4 119.9 . . ?
C14 C15 C10 118.4(3) . . ?
C14 C15 C16 133.3(3) . . ?
C10 C15 C16 107.9(2) . . ?
N2 C18 C19 127.0(3) . . ?
N2 C18 C23 110.0(3) . . ?
C19 C18 C23 123.0(3) . . ?
C16 C8 C7 121.9(3) . . ?
C16 C8 C9 111.1(2) . . ?
C7 C8 C9 127.1(3) . . ?
C25 C24 C17 116.9(3) . . ?
C25 C24 C23 136.6(3) . . ?
C17 C24 C23 106.5(2) . . ?
N2 C17 C16 128.8(3) . . ?
N2 C17 C24 108.4(2) . . ?
C16 C17 C24 122.9(3) . . ?
C8 C7 C25 120.3(3) . . ?
C8 C7 C6 131.3(3) . . ?
C25 C7 C6 108.3(2) . . ?
N1 C25 C7 106.9(2) . . ?
N1 C25 C24 132.7(3) . . ?
C7 C25 C24 120.4(3) . . ?
C20 C19 C18 118.2(3) . . ?
C20 C19 H19 120.9 . . ?
C18 C19 H19 120.9 . . ?
C3 C2 C1 117.2(3) . . ?
C3 C2 H2 121.4 . . ?
C1 C2 H2 121.4 . . ?
N1 C1 C2 129.1(3) . . ?
N1 C1 C6 109.4(2) . . ?
C2 C1 C6 121.5(3) . . ?
C10 C11 C12 119.6(3) . . ?
C10 C11 H11 120.2 . . ?
C12 C11 H11 120.2 . . ?
C22 C21 C20 120.6(3) . . ?
C22 C21 H21 119.7 . . ?
C20 C21 H21 119.7 . . ?
C4 C5 C6 118.6(3) . . ?
C4 C5 H5 120.7 . . ?
C6 C5 H5 120.7 . . ?
C12 C13 C14 120.7(3) . . ?
C12 C13 H13 119.6 . . ?
C14 C13 H13 119.6 . . ?
C19 C20 C21 120.8(3) . . ?
C19 C20 H20 119.6 . . ?
C21 C20 H20 119.6 . . ?
N2 C28 C29 113.1(3) . . ?
N2 C28 H28A 109.0 . . ?
C29 C28 H28A 109.0 . . ?
N2 C28 H28B 109.0 . . ?
C29 C28 H28B 109.0 . . ?
H28A C28 H28B 107.8 . . ?
C11 C10 C15 121.5(3) . . ?
C11 C10 C9 127.9(3) . . ?
C15 C10 C9 110.3(3) . . ?
C8 C16 C17 117.1(2) . . ?
C8 C16 C15 107.4(2) . . ?
C17 C16 C15 135.5(3) . . ?
C2 C3 C4 122.3(3) . . ?
C2 C3 H3 118.8 . . ?
C4 C3 H3 118.8 . . ?
C10 C9 C8 102.7(2) . . ?
C10 C9 H9A 111.2 . . ?
C8 C9 H9A 111.2 . . ?
C10 C9 H9B 111.2 . . ?
C8 C9 H9B 111.2 . . ?
H9A C9 H9B 109.1 . . ?
N1 C26 C27 112.1(3) . . ?
N1 C26 H26A 109(2) . . ?
C27 C26 H26A 112(2) . . ?
N1 C26 H26B 110.2(19) . . ?
C27 C26 H26B 112.4(19) . . ?
H26A C26 H26B 100(3) . . ?
C13 C14 C15 119.5(3) . . ?
C13 C14 H14 120.3 . . ?
C15 C14 H14 120.3 . . ?
C26 C27 H27A 109.5 . . ?
C26 C27 H27B 109.5 . . ?
H27A C27 H27B 109.5 . . ?
C26 C27 H27C 109.5 . . ?
H27A C27 H27C 109.5 . . ?
H27B C27 H27C 109.5 . . ?
C11 C12 C13 120.1(3) . . ?
C11 C12 H12 119.9 . . ?
C13 C12 H12 119.9 . . ?
C28 C29 H29A 109.5 . . ?
C28 C29 H29B 109.5 . . ?
H29A C29 H29B 109.5 . . ?
C28 C29 H29C 109.5 . . ?
H29A C29 H29C 109.5 . . ?
H29B C29 H29C 109.5 . . ?

loop_
_geom_bond_atom_site_label_1
_geom_bond_atom_site_label_2
_geom_bond_distance
_geom_bond_site_symmetry_2
_geom_bond_publ_flag
C1S C2S 0.96(4) 7_466 ?
C1S N1S 1.324(19) . ?
C1S C2S 1.67(2) . ?
C2S C2S 0.70(5) 7_466 ?
N1 C1 1.387(4) . ?
N1 C25 1.395(4) . ?
N1 C26 1.458(4) . ?
N2 C18 1.382(4) . ?
N2 C17 1.389(4) . ?
N2 C28 1.461(4) . ?
C23 C22 1.408(4) . ?
C23 C18 1.412(4) . ?
C23 C24 1.461(4) . ?
C6 C5 1.402(4) . ?
C6 C1 1.404(4) . ?
C6 C7 1.440(4) . ?
C22 C21 1.385(4) . ?
C22 H22 0.9500 . ?
C4 C5 1.393(4) . ?
C4 C3 1.395(5) . ?
C4 H4 0.9500 . ?
C15 C14 1.403(4) . ?
C15 C10 1.406(4) . ?
C15 C16 1.489(4) . ?
C18 C19 1.393(4) . ?
C8 C16 1.393(4) . ?
C8 C7 1.400(4) . ?
C8 C9 1.501(4) . ?
C24 C25 1.420(4) . ?
C24 C17 1.433(4) . ?
C17 C16 1.423(4) . ?
C7 C25 1.418(4) . ?
C19 C20 1.377(4) . ?
C19 H19 0.9500 . ?
C2 C3 1.383(5) . ?
C2 C1 1.400(4) . ?
C2 H2 0.9500 . ?
C11 C10 1.381(4) . ?
C11 C12 1.383(4) . ?
C11 H11 0.9500 . ?
C21 C20 1.395(4) . ?
C21 H21 0.9500 . ?
C5 H5 0.9500 . ?
C13 C12 1.388(4) . ?
C13 C14 1.401(4) . ?
C13 H13 0.9500 . ?
C20 H20 0.9500 . ?
C28 C29 1.525(4) . ?
C28 H28A 0.9900 . ?
C28 H28B 0.9900 . ?
C10 C9 1.500(4) . ?
C3 H3 0.9500 . ?
C9 H9A 0.9900 . ?
C9 H9B 0.9900 . ?
C26 C27 1.521(4) . ?
C26 H26A 0.94(2) . ?
C26 H26B 1.05(4) . ?
C14 H14 0.9500 . ?
C27 H27A 0.9800 . ?
C27 H27B 0.9800 . ?
C27 H27C 0.9800 . ?
C12 H12 0.9500 . ?
C29 H29A 0.9800 . ?
C29 H29B 0.9800 . ?
C29 H29C 0.9800 . ?

loop_
_geom_torsion_atom_site_label_1
_geom_torsion_atom_site_label_2
_geom_torsion_atom_site_label_3
_geom_torsion_atom_site_label_4
_geom_torsion
_geom_torsion_site_symmetry_1
_geom_torsion_site_symmetry_2
_geom_torsion_site_symmetry_3
_geom_torsion_site_symmetry_4
_geom_torsion_publ_flag
C18 C23 C22 C21 0.1(4) . . . . ?
C24 C23 C22 C21 179.9(3) . . . . ?
C17 N2 C18 C19 -179.9(3) . . . . ?
C28 N2 C18 C19 -15.1(5) . . . . ?
C17 N2 C18 C23 0.7(3) . . . . ?
C28 N2 C18 C23 165.5(3) . . . . ?
C22 C23 C18 N2 177.7(2) . . . . ?
C24 C23 C18 N2 -2.2(3) . . . . ?
C22 C23 C18 C19 -1.8(5) . . . . ?
C24 C23 C18 C19 178.3(3) . . . . ?
C22 C23 C24 C25 4.7(6) . . . . ?
C18 C23 C24 C25 -175.5(3) . . . . ?
C22 C23 C24 C17 -177.0(3) . . . . ?
C18 C23 C24 C17 2.9(3) . . . . ?
C18 N2 C17 C16 -178.3(3) . . . . ?
C28 N2 C17 C16 18.1(5) . . . . ?
C18 N2 C17 C24 1.2(3) . . . . ?
C28 N2 C17 C24 -162.4(3) . . . . ?
C25 C24 C17 N2 176.2(2) . . . . ?
C23 C24 C17 N2 -2.5(3) . . . . ?
C25 C24 C17 C16 -4.3(4) . . . . ?
C23 C24 C17 C16 177.0(3) . . . . ?
C16 C8 C7 C25 0.2(4) . . . . ?
C9 C8 C7 C25 178.8(3) . . . . ?
C16 C8 C7 C6 -175.9(3) . . . . ?
C9 C8 C7 C6 2.7(5) . . . . ?
C5 C6 C7 C8 -5.3(5) . . . . ?
C1 C6 C7 C8 175.8(3) . . . . ?
C5 C6 C7 C25 178.3(3) . . . . ?
C1 C6 C7 C25 -0.7(3) . . . . ?
C1 N1 C25 C7 -0.5(3) . . . . ?
C26 N1 C25 C7 -176.0(3) . . . . ?
C1 N1 C25 C24 178.3(3) . . . . ?
C26 N1 C25 C24 2.8(5) . . . . ?
C8 C7 C25 N1 -176.2(2) . . . . ?
C6 C7 C25 N1 0.7(3) . . . . ?
C8 C7 C25 C24 4.9(4) . . . . ?
C6 C7 C25 C24 -178.2(2) . . . . ?
C17 C24 C25 N1 178.6(3) . . . . ?
C23 C24 C25 N1 -3.2(6) . . . . ?
C17 C24 C25 C7 -2.8(4) . . . . ?
C23 C24 C25 C7 175.4(3) . . . . ?
N2 C18 C19 C20 -177.2(3) . . . . ?
C23 C18 C19 C20 2.2(5) . . . . ?
C25 N1 C1 C2 -179.9(3) . . . . ?
C26 N1 C1 C2 -4.0(4) . . . . ?
C25 N1 C1 C6 0.0(3) . . . . ?
C26 N1 C1 C6 175.9(2) . . . . ?
C3 C2 C1 N1 179.8(3) . . . . ?
C3 C2 C1 C6 -0.1(4) . . . . ?
C5 C6 C1 N1 -178.7(3) . . . . ?
C7 C6 C1 N1 0.4(3) . . . . ?
C5 C6 C1 C2 1.2(4) . . . . ?
C7 C6 C1 C2 -179.7(3) . . . . ?
C23 C22 C21 C20 1.1(5) . . . . ?
C3 C4 C5 C6 0.4(4) . . . . ?
C1 C6 C5 C4 -1.3(4) . . . . ?
C7 C6 C5 C4 179.8(3) . . . . ?
C18 C19 C20 C21 -0.8(5) . . . . ?
C22 C21 C20 C19 -0.8(5) . . . . ?
C18 N2 C28 C29 79.3(3) . . . . ?
C17 N2 C28 C29 -118.9(3) . . . . ?
C12 C11 C10 C15 2.8(4) . . . . ?
C12 C11 C10 C9 -171.1(3) . . . . ?
C14 C15 C10 C11 -4.6(4) . . . . ?
C16 C15 C10 C11 -178.8(3) . . . . ?
C14 C15 C10 C9 170.2(2) . . . . ?
C16 C15 C10 C9 -3.9(3) . . . . ?
C7 C8 C16 C17 -6.9(4) . . . . ?
C9 C8 C16 C17 174.3(2) . . . . ?
C7 C8 C16 C15 170.6(2) . . . . ?
C9 C8 C16 C15 -8.2(3) . . . . ?
N2 C17 C16 C8 -171.5(3) . . . . ?
C24 C17 C16 C8 9.0(4) . . . . ?
N2 C17 C16 C15 11.9(5) . . . . ?
C24 C17 C16 C15 -167.5(3) . . . . ?
C14 C15 C16 C8 -165.4(3) . . . . ?
C10 C15 C16 C8 7.5(3) . . . . ?
C14 C15 C16 C17 11.4(6) . . . . ?
C10 C15 C16 C17 -175.7(3) . . . . ?
C1 C2 C3 C4 -0.8(4) . . . . ?
C5 C4 C3 C2 0.6(5) . . . . ?
C11 C10 C9 C8 173.6(3) . . . . ?
C15 C10 C9 C8 -0.9(3) . . . . ?
C16 C8 C9 C10 5.7(3) . . . . ?
C7 C8 C9 C10 -173.0(3) . . . . ?
C1 N1 C26 C27 -94.4(3) . . . . ?
C25 N1 C26 C27 80.6(4) . . . . ?
C12 C13 C14 C15 0.2(4) . . . . ?
C10 C15 C14 C13 3.1(4) . . . . ?
C16 C15 C14 C13 175.4(3) . . . . ?
C10 C11 C12 C13 0.7(5) . . . . ?
C14 C13 C12 C11 -2.1(5) . . . . ?
